data_2215455
loop_
_publ_author_name
'Mei, Guang-Quan'
'Huang, Ke-Long'
'Huang, Hai-Ping'

_publ_section_title
;
 A dimer-to-dimer metal--metal linear aggregate from a nitrate-bridged
 <i>cis</i>-(2,2':6',2''-terpyridyl-\k^3^<i>N</i>)palladium(II)
 cofacial dimer
;
_journal_issue 10
_journal_name_full 'Acta Crystallographica Section E'
_journal_page_first m2510
_journal_page_last m2511
_journal_paper_doi 10.1107/S1600536807042766
_journal_volume 63
_journal_year 2007
_chemical_formula_iupac '[Pd2 (C15 H11 N3)2 N O3] (P F6)3, C2 H3 N'
_chemical_formula_moiety 'C30 H22 N7 O3 Pd2 3+, 3(F6 P)-, 0.5(C2 H3 N)'
_chemical_formula_sum 'C31 H23.5 F18 N7.5 O3 P3 Pd2'
_chemical_formula_weight 1196.78
_chemical_name_systematic
;
\m-nitrato-bis[(2,2':6',2''-terpyridyl-\k3N)palladium(II)]
 hexakis(hexafluorophosphate) acetonitrile solvate
;
_space_group_IT_number 2
_symmetry_cell_setting triclinic
_symmetry_space_group_name_Hall '-P 1'
_symmetry_space_group_name_H-M 'P -1'
_atom_sites_solution_hydrogens geom
_atom_sites_solution_primary direct
_atom_sites_solution_secondary difmap
_audit_creation_method SHELXL-97
_cell_angle_alpha 104.681(4)
_cell_angle_beta 90.4500(10)
_cell_angle_gamma 102.226(3)
_cell_formula_units_Z 4
_cell_length_a 14.0633(3)
_cell_length_b 14.7277(4)
_cell_length_c 20.7043(7)
_cell_measurement_reflns_used 683
_cell_measurement_temperature 291(2)
_cell_measurement_theta_max 27.52
_cell_measurement_theta_min 1.02
_cell_volume 4045.6(2)
_computing_cell_refinement 'Rapid-Auto (Rigaku, 1999)'
_computing_data_collection 'Rapid-Auto (Rigaku, 1999)'
_computing_data_reduction 'Rapid-Auto (Rigaku, 1999)'
_computing_molecular_graphics 'SHELXTL (Sheldrick, 2001)'
_computing_publication_material 'SHELXTL (Sheldrick, 2001)'
_computing_structure_refinement 'SHELXL97 (Sheldrick, 1997) and PLATON (Spek, 2003)'
_computing_structure_solution 'SHELXS97 (Sheldrick, 1997)'
_diffrn_ambient_temperature 291(2)
_diffrn_measured_fraction_theta_full 0.970
_diffrn_measured_fraction_theta_max 0.970
_diffrn_measurement_device_type 'Rigaku R-AXIS RAPID IP'
_diffrn_measurement_method Oscillation
_diffrn_radiation_monochromator graphite
_diffrn_radiation_source 'Rotating Anode'
_diffrn_radiation_type MoK\a
_diffrn_radiation_wavelength 0.71073
_diffrn_reflns_av_R_equivalents 0.0424
_diffrn_reflns_av_sigmaI/netI 0.0448
_diffrn_reflns_limit_h_max 17
_diffrn_reflns_limit_h_min -17
_diffrn_reflns_limit_k_max 18
_diffrn_reflns_limit_k_min -18
_diffrn_reflns_limit_l_max 26
_diffrn_reflns_limit_l_min 0
_diffrn_reflns_number 27513
_diffrn_reflns_theta_full 27.00
_diffrn_reflns_theta_max 27.00
_diffrn_reflns_theta_min 1.02
_diffrn_standards_decay_% 1
_diffrn_standards_interval_count 0
_diffrn_standards_number 0
_exptl_absorpt_coefficient_mu 1.136
_exptl_absorpt_correction_T_max 0.76
_exptl_absorpt_correction_T_min 0.71
_exptl_absorpt_correction_type multi-scan
_exptl_absorpt_process_details '(ABSCOR; Higashi, 1995)'
_exptl_crystal_colour yellow
_exptl_crystal_density_diffrn 1.965
_exptl_crystal_density_method 'not measured'
_exptl_crystal_description block
_exptl_crystal_F_000 2340
_exptl_crystal_size_max 0.32
_exptl_crystal_size_mid 0.28
_exptl_crystal_size_min 0.25
_refine_diff_density_max 0.971
_refine_diff_density_min -0.609
_refine_ls_extinction_method none
_refine_ls_goodness_of_fit_ref 1.070
_refine_ls_hydrogen_treatment constr
_refine_ls_matrix_type full
_refine_ls_number_parameters 1165
_refine_ls_number_reflns 17102
_refine_ls_number_restraints 0
_refine_ls_restrained_S_all 1.070
_refine_ls_R_factor_all 0.0842
_refine_ls_R_factor_gt 0.0628
_refine_ls_shift/su_max 0.001
_refine_ls_shift/su_mean 0.000
_refine_ls_structure_factor_coef Fsqd
_refine_ls_weighting_details 'calc w=1/[\s^2^(Fo^2^)+(0.0584P)^2^+15.4804P] where P=(Fo^2^+2Fc^2^)/3'
_refine_ls_weighting_scheme calc
_refine_ls_wR_factor_gt 0.1463
_refine_ls_wR_factor_ref 0.1559
_reflns_number_gt 13353
_reflns_number_total 17102
_reflns_threshold_expression I>2\s(I)
_cod_data_source_file dn3057.cif
_cod_data_source_block I
_cod_depositor_comments
;

2019-10-14
Z value and formula fixed to values more according to usual
chemical conventions.                 miguel
;
_cod_original_formula_sum 'C62 H47 F36 N15 O6 P6 Pd4'
_cod_original_formula_weight 2393.57
_cod_original_formula_moiety '2(C30 H22 N7 O3 Pd2) 3+, 6(F6 P)-, C2 H3 N'
_cod_original_formula_iupac '[Pd2 (C15 H11 N3)2 N O3] P F6, C2 H3 N'
_cod_original_formula_units_Z 2
_cod_database_code 2215455
_cod_database_fobs_code 2215455

loop_
_symmetry_equiv_pos_as_xyz
'x, y, z'
'-x, -y, -z'

loop_
_atom_site_type_symbol
_atom_site_label
_atom_site_fract_x
_atom_site_fract_y
_atom_site_fract_z
_atom_site_U_iso_or_equiv
_atom_site_adp_type
_atom_site_calc_flag
_atom_site_refinement_flags
_atom_site_occupancy
C C1 0.8441(6) 0.2275(5) 0.1255(4) 0.0623(18) Uani d . 1
H H1 0.8076 0.2349 0.0902 0.075 Uiso calc R 1
C C2 0.9424(7) 0.2307(6) 0.1205(5) 0.082(3) Uani d . 1
H H2 0.9713 0.2400 0.0818 0.099 Uiso calc R 1
C C3 0.9971(7) 0.2206(6) 0.1706(6) 0.086(3) Uani d . 1
H H3 1.0639 0.2254 0.1674 0.103 Uiso calc R 1
C C4 0.9523(5) 0.2029(6) 0.2273(5) 0.070(2) Uani d . 1
H H4 0.9884 0.1937 0.2620 0.084 Uiso calc R 1
C C5 0.8541(5) 0.1994(5) 0.2312(4) 0.0542(16) Uani d . 1
C C6 0.7971(5) 0.1778(4) 0.2868(3) 0.0506(15) Uani d . 1
C C7 0.8311(6) 0.1654(6) 0.3457(4) 0.070(2) Uani d . 1
H H7 0.8974 0.1714 0.3546 0.085 Uiso calc R 1
C C8 0.7660(7) 0.1443(7) 0.3908(5) 0.085(3) Uani d . 1
H H8 0.7887 0.1351 0.4304 0.101 Uiso calc R 1
C C9 0.6679(7) 0.1363(6) 0.3796(4) 0.074(2) Uani d . 1
H H9 0.6244 0.1223 0.4112 0.089 Uiso calc R 1
C C10 0.6351(5) 0.1496(5) 0.3197(3) 0.0565(16) Uani d . 1
C C11 0.5346(5) 0.1491(5) 0.2974(3) 0.0555(16) Uani d . 1
C C12 0.4539(6) 0.1237(7) 0.3313(5) 0.080(3) Uani d . 1
H H12 0.4598 0.1050 0.3706 0.096 Uiso calc R 1
C C13 0.3645(6) 0.1267(7) 0.3060(5) 0.085(3) Uani d . 1
H H13 0.3093 0.1116 0.3290 0.102 Uiso calc R 1
C C14 0.3557(6) 0.1513(7) 0.2477(5) 0.082(3) Uani d . 1
H H14 0.2948 0.1521 0.2303 0.099 Uiso calc R 1
C C15 0.4389(5) 0.1753(6) 0.2146(4) 0.0642(19) Uani d . 1
H H15 0.4331 0.1920 0.1746 0.077 Uiso calc R 1
C C16 0.8965(6) 0.4625(5) 0.1568(4) 0.0606(18) Uani d . 1
H H16 0.8495 0.4592 0.1239 0.073 Uiso calc R 1
C C17 0.9929(7) 0.4792(6) 0.1429(5) 0.074(2) Uani d . 1
H H17 1.0109 0.4873 0.1012 0.089 Uiso calc R 1
C C18 1.0616(7) 0.4837(6) 0.1907(6) 0.086(3) Uani d . 1
H H18 1.1272 0.4950 0.1818 0.103 Uiso calc R 1
C C19 1.0344(6) 0.4714(6) 0.2529(5) 0.071(2) Uani d . 1
H H19 1.0809 0.4729 0.2856 0.085 Uiso calc R 1
C C20 0.9358(5) 0.4568(5) 0.2648(4) 0.0521(15) Uani d . 1
C C21 0.8970(5) 0.4443(4) 0.3283(3) 0.0493(14) Uani d . 1
C C22 0.9466(5) 0.4412(6) 0.3856(4) 0.0644(19) Uani d . 1
H H22 1.0138 0.4470 0.3875 0.077 Uiso calc R 1
C C23 0.8935(6) 0.4293(6) 0.4391(4) 0.070(2) Uani d . 1
H H23 0.9257 0.4273 0.4780 0.084 Uiso calc R 1
C C24 0.7940(6) 0.4202(6) 0.4373(3) 0.0649(19) Uani d . 1
H H24 0.7593 0.4118 0.4742 0.078 Uiso calc R 1
C C25 0.7471(5) 0.4238(4) 0.3800(3) 0.0473(14) Uani d . 1
C C26 0.6412(5) 0.4126(5) 0.3665(3) 0.0479(14) Uani d . 1
C C27 0.5710(6) 0.4027(6) 0.4121(4) 0.0658(19) Uani d . 1
H H27 0.5888 0.4028 0.4555 0.079 Uiso calc R 1
C C28 0.4757(6) 0.3927(6) 0.3930(4) 0.071(2) Uani d . 1
H H28 0.4280 0.3844 0.4231 0.085 Uiso calc R 1
C C29 0.4499(6) 0.3949(6) 0.3298(4) 0.067(2) Uani d . 1
H H29 0.3850 0.3897 0.3169 0.080 Uiso calc R 1
C C30 0.5220(5) 0.4051(5) 0.2854(3) 0.0530(15) Uani d . 1
H H30 0.5048 0.4067 0.2423 0.064 Uiso calc R 1
C C31 0.8777(6) 0.9041(6) 0.3936(4) 0.070(2) Uani d . 1
H H31 0.8445 0.8834 0.4277 0.084 Uiso calc R 1
C C32 0.9779(8) 0.9376(7) 0.4015(6) 0.098(3) Uani d . 1
H H32 1.0118 0.9383 0.4404 0.117 Uiso calc R 1
C C33 1.0271(7) 0.9702(7) 0.3515(8) 0.108(4) Uani d . 1
H H33 1.0943 0.9939 0.3567 0.130 Uiso calc R 1
C C34 0.9757(6) 0.9672(6) 0.2939(6) 0.090(3) Uani d . 1
H H34 1.0080 0.9883 0.2595 0.108 Uiso calc R 1
C C35 0.8759(5) 0.9327(5) 0.2875(4) 0.065(2) Uani d . 1
C C36 0.8132(6) 0.9311(5) 0.2302(4) 0.0627(19) Uani d . 1
C C37 0.8396(8) 0.9490(7) 0.1688(5) 0.090(3) Uani d . 1
H H37 0.9049 0.9650 0.1600 0.108 Uiso calc R 1
C C38 0.7674(9) 0.9425(8) 0.1219(6) 0.105(4) Uani d . 1
H H38 0.7846 0.9559 0.0814 0.126 Uiso calc R 1
C C39 0.6713(8) 0.9172(8) 0.1328(5) 0.093(3) Uani d . 1
H H39 0.6234 0.9123 0.1000 0.112 Uiso calc R 1
C C40 0.6459(6) 0.8988(5) 0.1937(4) 0.0621(18) Uani d . 1
C C41 0.5476(5) 0.8686(5) 0.2152(3) 0.0544(16) Uani d . 1
C C42 0.4628(7) 0.8680(7) 0.1818(4) 0.077(2) Uani d . 1
H H42 0.4644 0.8851 0.1415 0.093 Uiso calc R 1
C C43 0.3746(7) 0.8415(8) 0.2090(5) 0.089(3) Uani d . 1
H H43 0.3163 0.8394 0.1865 0.107 Uiso calc R 1
C C44 0.3740(6) 0.8187(7) 0.2683(5) 0.080(2) Uani d . 1
H H44 0.3154 0.8023 0.2875 0.096 Uiso calc R 1
C C45 0.4602(5) 0.8201(6) 0.2998(4) 0.0640(19) Uani d . 1
H H45 0.4587 0.8032 0.3402 0.077 Uiso calc R 1
C C46 0.9099(6) 0.6866(5) 0.3674(4) 0.0586(17) Uani d . 1
H H46 0.8650 0.6723 0.3982 0.070 Uiso calc R 1
C C47 1.0085(6) 0.7062(6) 0.3856(4) 0.072(2) Uani d . 1
H H47 1.0293 0.7050 0.4281 0.086 Uiso calc R 1
C C48 1.0740(6) 0.7271(6) 0.3415(5) 0.079(2) Uani d . 1
H H48 1.1403 0.7414 0.3538 0.095 Uiso calc R 1
C C49 1.0431(5) 0.7274(6) 0.2777(4) 0.068(2) Uani d . 1
H H49 1.0881 0.7411 0.2470 0.081 Uiso calc R 1
C C50 0.9434(5) 0.7066(5) 0.2606(3) 0.0497(14) Uani d . 1
C C51 0.8998(4) 0.7011(5) 0.1951(3) 0.0501(15) Uani d . 1
C C52 0.9464(6) 0.7191(7) 0.1401(4) 0.072(2) Uani d . 1
H H52 1.0139 0.7390 0.1422 0.086 Uiso calc R 1
C C53 0.8923(6) 0.7073(8) 0.0823(4) 0.086(3) Uani d . 1
H H53 0.9236 0.7175 0.0445 0.104 Uiso calc R 1
C C54 0.7925(6) 0.6806(7) 0.0790(4) 0.077(2) Uani d . 1
H H54 0.7562 0.6729 0.0395 0.093 Uiso calc R 1
C C55 0.7468(5) 0.6652(5) 0.1354(3) 0.0507(15) Uani d . 1
C C56 0.6402(5) 0.6389(5) 0.1440(3) 0.0515(15) Uani d . 1
C C57 0.5688(5) 0.6230(6) 0.0938(4) 0.0642(19) Uani d . 1
H H57 0.5849 0.6283 0.0512 0.077 Uiso calc R 1
C C58 0.4731(6) 0.5989(6) 0.1088(4) 0.074(2) Uani d . 1
H H58 0.4235 0.5873 0.0758 0.089 Uiso calc R 1
C C59 0.4500(5) 0.5917(6) 0.1722(4) 0.066(2) Uani d . 1
H H59 0.3855 0.5752 0.1826 0.080 Uiso calc R 1
C C60 0.5254(5) 0.6098(5) 0.2195(3) 0.0538(15) Uani d . 1
H H60 0.5106 0.6054 0.2625 0.065 Uiso calc R 1
C C61 0.1844(10) 0.9551(11) 0.1525(7) 0.131(5) Uani d . 1
C C62 0.2378(10) 0.9738(11) 0.0963(7) 0.136(5) Uani d . 1
H H62A 0.3015 0.9607 0.0993 0.205 Uiso d R 1
H H62B 0.2440 1.0400 0.0964 0.205 Uiso d R 1
H H62C 0.2031 0.9332 0.0555 0.205 Uiso d R 1
F F11 0.3301(4) 0.3848(5) 0.0682(3) 0.119(2) Uani d . 1
F F12 0.2561(7) 0.3968(8) 0.1639(5) 0.197(5) Uani d . 1
F F13 0.2405(5) 0.2426(7) 0.1524(5) 0.166(4) Uani d . 1
F F14 0.3120(8) 0.2367(7) 0.0574(6) 0.206(5) Uani d . 1
F F15 0.3859(4) 0.3387(6) 0.1503(3) 0.130(3) Uani d . 1
F F16 0.1809(4) 0.2967(6) 0.0747(3) 0.129(3) Uani d . 1
F F21 0.5986(6) 0.0326(7) 0.5747(4) 0.149(3) Uani d . 1
F F22 0.6604(6) -0.0001(4) 0.4719(3) 0.113(2) Uani d . 1
F F23 0.8034(6) 0.0203(9) 0.5206(4) 0.184(4) Uani d . 1
F F24 0.7447(6) 0.0528(5) 0.6218(3) 0.123(2) Uani d . 1
F F25 0.7226(8) 0.1334(5) 0.5479(4) 0.168(4) Uani d . 1
F F26 0.6799(8) -0.0800(5) 0.5458(3) 0.162(4) Uani d . 1
F F31 0.8351(6) 0.3205(10) -0.1226(4) 0.206(5) Uani d . 1
F F32 0.7038(5) 0.2858(8) -0.0701(4) 0.183(5) Uani d . 1
F F33 0.7890(5) 0.3505(8) 0.0223(3) 0.174(4) Uani d . 1
F F34 0.9127(5) 0.4075(7) -0.0323(4) 0.157(3) Uani d . 1
F F35 0.7673(8) 0.4243(8) -0.0488(11) 0.304(10) Uani d . 1
F F36 0.8546(11) 0.2592(9) -0.0474(9) 0.269(8) Uani d . 1
F F41 0.8457(6) 0.7797(6) 0.5182(4) 0.152(3) Uani d . 1
F F42 0.7670(5) 0.7115(9) 0.5912(4) 0.184(4) Uani d . 1
F F43 0.8981(8) 0.6827(8) 0.6252(5) 0.186(4) Uani d . 1
F F44 0.9753(6) 0.7548(13) 0.5545(6) 0.264(8) Uani d . 1
F F45 0.8903(11) 0.8221(6) 0.6293(5) 0.236(6) Uani d . 1
F F46 0.8550(13) 0.6419(6) 0.5186(5) 0.249(7) Uani d . 1
F F51 0.4019(4) 0.6030(6) 0.3473(4) 0.138(3) Uani d . 1
F F52 0.3325(4) 0.5410(5) 0.4247(3) 0.0992(18) Uani d . 1
F F53 0.1941(4) 0.5869(6) 0.4045(3) 0.116(2) Uani d . 1
F F54 0.2658(6) 0.6500(8) 0.3285(5) 0.199(5) Uani d . 1
F F55 0.2626(6) 0.4985(7) 0.3237(4) 0.153(3) Uani d . 1
F F56 0.3341(7) 0.6859(6) 0.4324(7) 0.214(5) Uani d . 1
F F61 0.4833(6) 0.0345(5) 0.0762(3) 0.127(2) Uani d . 1
F F62 0.5061(7) 0.1027(4) -0.0091(4) 0.152(3) Uani d . 1
F F63 0.6111(4) 0.0318(6) 0.0229(4) 0.131(2) Uani d . 1
F F71 0.9031(6) 0.0317(7) 0.0224(5) 0.164(3) Uani d . 1
F F72 1.0373(8) 0.0383(8) 0.0745(4) 0.191(4) Uani d . 1
F F73 1.0362(9) 0.0982(6) -0.0120(6) 0.227(6) Uani d . 1
N N1 0.8006(4) 0.2138(4) 0.1805(3) 0.0507(12) Uani d . 1
N N2 0.7009(4) 0.1692(4) 0.2757(3) 0.0467(12) Uani d . 1
N N3 0.5274(4) 0.1751(4) 0.2388(3) 0.0526(13) Uani d . 1
N N4 0.6167(4) 0.3392(5) 0.1162(3) 0.0549(14) Uani d . 1
N N5 0.8685(4) 0.4510(4) 0.2155(3) 0.0503(12) Uani d . 1
N N6 0.7995(3) 0.4362(3) 0.3279(2) 0.0421(11) Uani d . 1
N N7 0.6158(4) 0.4128(4) 0.3030(2) 0.0439(11) Uani d . 1
N N8 0.8280(4) 0.9010(4) 0.3372(3) 0.0567(14) Uani d . 1
N N9 0.7176(4) 0.9067(4) 0.2396(3) 0.0517(13) Uani d . 1
N N10 0.5470(4) 0.8447(4) 0.2750(3) 0.0511(12) Uani d . 1
N N11 0.6422(4) 0.7095(5) 0.3970(3) 0.0651(16) Uani d . 1
N N12 0.8774(4) 0.6877(4) 0.3066(3) 0.0492(12) Uani d . 1
N N13 0.8014(4) 0.6745(4) 0.1907(2) 0.0434(11) Uani d . 1
N N14 0.6179(4) 0.6333(4) 0.2066(2) 0.0455(11) Uani d . 1
N N15 0.1438(11) 0.9385(13) 0.1956(7) 0.198(7) Uani d . 1
O O1 0.6131(4) 0.2523(4) 0.1226(3) 0.0703(14) Uani d . 1
O O2 0.5685(5) 0.3518(6) 0.0542(3) 0.105(2) Uani d . 1
O O3 0.6582(3) 0.4170(3) 0.1593(2) 0.0505(10) Uani d . 1
O O4 0.6716(4) 0.6451(3) 0.3534(2) 0.0551(11) Uani d . 1
O O5 0.6432(4) 0.7971(4) 0.3917(3) 0.0757(15) Uani d . 1
O O6 0.6025(6) 0.6805(6) 0.4584(3) 0.117(3) Uani d . 1
P P1 0.28359(14) 0.31449(18) 0.11135(11) 0.0682(5) Uani d . 1
P P2 0.70198(19) 0.02723(16) 0.54697(10) 0.0701(6) Uani d . 1
P P3 0.80942(15) 0.3441(2) -0.05047(11) 0.0729(6) Uani d . 1
P P4 0.87092(17) 0.73181(17) 0.57193(12) 0.0735(6) Uani d . 1
P P5 0.29837(15) 0.59521(18) 0.37584(12) 0.0693(6) Uani d . 1
P P6 0.5000 0.0000 0.0000 0.0582(6) Uani d S 1
P P7 1.0000 0.0000 0.0000 0.0977(13) Uani d S 1
Pd Pd1 0.65777(4) 0.20609(3) 0.19879(2) 0.04358(12) Uani d . 1
Pd Pd2 0.73012(3) 0.42735(3) 0.24547(2) 0.03875(11) Uani d . 1
Pd Pd3 0.68166(4) 0.85813(3) 0.31629(2) 0.04592(12) Uani d . 1
Pd Pd4 0.73706(3) 0.66080(3) 0.27017(2) 0.04043(11) Uani d . 1

loop_
_atom_site_aniso_label
_atom_site_aniso_U_11
_atom_site_aniso_U_22
_atom_site_aniso_U_33
_atom_site_aniso_U_12
_atom_site_aniso_U_13
_atom_site_aniso_U_23
C1 0.075(5) 0.055(4) 0.058(4) 0.016(3) 0.021(4) 0.015(3)
C2 0.094(7) 0.069(5) 0.092(6) 0.027(5) 0.048(6) 0.025(5)
C3 0.065(5) 0.069(5) 0.123(8) 0.016(4) 0.030(6) 0.020(5)
C4 0.051(4) 0.065(5) 0.093(6) 0.013(3) 0.006(4) 0.022(4)
C5 0.059(4) 0.042(3) 0.062(4) 0.010(3) 0.004(3) 0.014(3)
C6 0.052(4) 0.043(3) 0.059(4) 0.009(3) -0.003(3) 0.019(3)
C7 0.064(5) 0.077(5) 0.079(5) 0.013(4) -0.011(4) 0.040(4)
C8 0.091(7) 0.101(7) 0.072(5) 0.019(5) -0.012(5) 0.043(5)
C9 0.084(6) 0.084(6) 0.066(5) 0.014(4) 0.013(4) 0.046(4)
C10 0.066(4) 0.056(4) 0.056(4) 0.012(3) 0.009(3) 0.030(3)
C11 0.057(4) 0.055(4) 0.057(4) 0.006(3) 0.005(3) 0.024(3)
C12 0.069(5) 0.102(7) 0.086(6) 0.017(5) 0.026(5) 0.057(5)
C13 0.061(5) 0.094(7) 0.111(7) 0.011(4) 0.024(5) 0.051(6)
C14 0.049(4) 0.093(6) 0.111(7) 0.010(4) 0.000(5) 0.043(6)
C15 0.058(4) 0.066(5) 0.072(5) 0.008(3) 0.004(4) 0.029(4)
C16 0.069(5) 0.057(4) 0.051(4) 0.006(3) 0.016(3) 0.011(3)
C17 0.073(5) 0.065(5) 0.080(5) 0.008(4) 0.037(5) 0.017(4)
C18 0.055(5) 0.070(5) 0.124(8) 0.009(4) 0.038(5) 0.012(5)
C19 0.049(4) 0.066(5) 0.088(6) 0.012(3) 0.010(4) 0.005(4)
C20 0.038(3) 0.048(4) 0.064(4) 0.005(3) 0.006(3) 0.006(3)
C21 0.050(4) 0.037(3) 0.054(4) 0.006(3) -0.007(3) 0.002(3)
C22 0.047(4) 0.068(5) 0.074(5) 0.011(3) -0.013(4) 0.013(4)
C23 0.067(5) 0.089(6) 0.053(4) 0.020(4) -0.016(4) 0.018(4)
C24 0.076(5) 0.078(5) 0.036(3) 0.012(4) -0.007(3) 0.012(3)
C25 0.057(4) 0.045(3) 0.037(3) 0.010(3) 0.003(3) 0.009(2)
C26 0.052(4) 0.052(4) 0.043(3) 0.018(3) 0.009(3) 0.014(3)
C27 0.067(5) 0.086(5) 0.051(4) 0.021(4) 0.017(4) 0.026(4)
C28 0.062(5) 0.091(6) 0.073(5) 0.028(4) 0.032(4) 0.036(4)
C29 0.049(4) 0.080(5) 0.078(5) 0.024(4) 0.011(4) 0.025(4)
C30 0.044(3) 0.064(4) 0.056(4) 0.016(3) 0.004(3) 0.022(3)
C31 0.070(5) 0.061(5) 0.067(5) 0.020(4) -0.017(4) -0.010(4)
C32 0.077(7) 0.075(6) 0.121(9) 0.024(5) -0.025(6) -0.016(6)
C33 0.054(6) 0.072(6) 0.184(13) 0.013(5) -0.007(7) 0.009(7)
C34 0.053(5) 0.058(5) 0.153(10) 0.007(4) 0.020(6) 0.020(5)
C35 0.053(4) 0.042(4) 0.095(6) 0.009(3) 0.017(4) 0.011(4)
C36 0.062(4) 0.045(4) 0.085(5) 0.012(3) 0.030(4) 0.023(4)
C37 0.090(7) 0.089(6) 0.106(7) 0.021(5) 0.055(6) 0.052(6)
C38 0.119(9) 0.124(9) 0.096(7) 0.031(7) 0.049(7) 0.069(7)
C39 0.110(8) 0.118(8) 0.081(6) 0.041(6) 0.034(6) 0.064(6)
C40 0.068(5) 0.059(4) 0.065(4) 0.013(3) 0.014(4) 0.028(4)
C41 0.054(4) 0.063(4) 0.047(3) 0.011(3) 0.004(3) 0.016(3)
C42 0.077(6) 0.094(6) 0.068(5) 0.027(5) 0.005(4) 0.027(5)
C43 0.057(5) 0.110(8) 0.095(7) 0.022(5) -0.004(5) 0.015(6)
C44 0.055(5) 0.099(7) 0.082(6) 0.015(4) 0.016(4) 0.018(5)
C45 0.055(4) 0.074(5) 0.064(4) 0.015(4) 0.016(4) 0.019(4)
C46 0.066(4) 0.056(4) 0.052(4) 0.012(3) -0.005(3) 0.013(3)
C47 0.071(5) 0.067(5) 0.074(5) 0.023(4) -0.023(4) 0.004(4)
C48 0.054(5) 0.071(5) 0.104(7) 0.012(4) -0.019(5) 0.013(5)
C49 0.046(4) 0.064(5) 0.089(6) 0.020(3) -0.003(4) 0.007(4)
C50 0.043(3) 0.055(4) 0.051(3) 0.014(3) 0.005(3) 0.010(3)
C51 0.039(3) 0.060(4) 0.053(4) 0.017(3) 0.009(3) 0.011(3)
C52 0.045(4) 0.108(7) 0.066(5) 0.020(4) 0.024(4) 0.026(4)
C53 0.064(5) 0.142(9) 0.059(5) 0.028(5) 0.027(4) 0.031(5)
C54 0.073(5) 0.114(7) 0.046(4) 0.018(5) 0.007(4) 0.024(4)
C55 0.047(4) 0.066(4) 0.041(3) 0.017(3) 0.004(3) 0.014(3)
C56 0.055(4) 0.058(4) 0.045(3) 0.017(3) -0.003(3) 0.017(3)
C57 0.058(4) 0.085(5) 0.051(4) 0.012(4) -0.011(3) 0.024(4)
C58 0.060(5) 0.090(6) 0.071(5) 0.008(4) -0.019(4) 0.026(4)
C59 0.035(3) 0.076(5) 0.086(5) 0.000(3) -0.004(3) 0.028(4)
C60 0.047(4) 0.058(4) 0.054(4) 0.004(3) 0.003(3) 0.018(3)
C61 0.092(8) 0.149(12) 0.122(10) 0.004(8) 0.036(8) -0.001(9)
C62 0.109(10) 0.170(13) 0.129(11) 0.013(9) 0.039(8) 0.051(10)
F11 0.087(4) 0.168(6) 0.110(4) -0.013(4) -0.021(3) 0.082(4)
F12 0.151(7) 0.239(11) 0.175(8) 0.095(7) 0.030(6) -0.041(8)
F13 0.095(5) 0.240(10) 0.210(8) -0.005(5) -0.006(5) 0.177(8)
F14 0.203(10) 0.135(7) 0.239(11) 0.043(7) 0.072(8) -0.034(7)
F15 0.060(3) 0.229(8) 0.119(5) 0.012(4) -0.020(3) 0.096(5)
F16 0.061(3) 0.208(7) 0.125(5) -0.007(4) -0.022(3) 0.085(5)
F21 0.114(5) 0.202(8) 0.134(6) 0.056(5) 0.020(5) 0.030(6)
F22 0.193(7) 0.080(4) 0.064(3) 0.027(4) -0.021(4) 0.020(3)
F23 0.127(6) 0.325(14) 0.115(6) 0.103(8) 0.037(5) 0.038(7)
F24 0.164(6) 0.146(6) 0.060(3) 0.055(5) -0.002(4) 0.012(3)
F25 0.309(12) 0.070(4) 0.111(5) 0.019(5) 0.005(6) 0.017(4)
F26 0.319(12) 0.077(4) 0.097(5) 0.043(6) 0.030(6) 0.035(4)
F31 0.094(5) 0.412(17) 0.085(5) 0.040(7) 0.032(4) 0.025(7)
F32 0.071(4) 0.304(12) 0.100(5) -0.024(5) 0.020(4) -0.024(6)
F33 0.095(5) 0.335(13) 0.077(4) -0.001(6) 0.004(4) 0.066(6)
F34 0.085(4) 0.204(8) 0.139(6) -0.046(5) 0.015(4) 0.028(6)
F35 0.159(9) 0.164(10) 0.64(3) 0.063(8) 0.002(14) 0.174(15)
F36 0.276(15) 0.214(12) 0.41(2) 0.133(11) 0.162(15) 0.183(13)
F41 0.176(7) 0.186(8) 0.151(6) 0.087(6) 0.032(6) 0.107(6)
F42 0.084(5) 0.335(14) 0.149(7) 0.035(6) 0.004(5) 0.105(8)
F43 0.229(10) 0.249(11) 0.158(7) 0.156(9) 0.021(7) 0.105(8)
F44 0.078(5) 0.54(3) 0.200(10) 0.030(9) 0.008(6) 0.174(14)
F45 0.407(19) 0.097(6) 0.153(8) -0.014(8) 0.026(10) -0.004(6)
F46 0.47(2) 0.097(6) 0.157(8) 0.072(9) 0.027(11) -0.012(6)
F51 0.073(4) 0.206(8) 0.187(7) 0.053(4) 0.067(4) 0.124(6)
F52 0.096(4) 0.155(5) 0.074(3) 0.061(4) 0.017(3) 0.052(3)
F53 0.070(3) 0.205(7) 0.106(4) 0.060(4) 0.032(3) 0.076(5)
F54 0.160(7) 0.317(12) 0.263(11) 0.158(8) 0.121(7) 0.245(10)
F55 0.125(6) 0.196(8) 0.105(5) 0.051(5) -0.030(4) -0.029(5)
F56 0.175(9) 0.090(5) 0.321(14) 0.025(5) -0.007(9) -0.043(7)
F61 0.162(6) 0.137(6) 0.062(3) 0.017(5) 0.024(4) 0.006(3)
F62 0.258(10) 0.057(3) 0.126(5) 0.006(4) -0.064(6) 0.024(3)
F63 0.076(4) 0.180(7) 0.135(6) 0.010(4) -0.008(4) 0.052(5)
F71 0.125(6) 0.173(8) 0.188(8) 0.049(5) 0.075(6) 0.021(6)
F72 0.230(11) 0.221(11) 0.119(6) 0.103(9) 0.015(7) -0.007(7)
F73 0.296(14) 0.102(6) 0.278(13) 0.015(7) 0.149(11) 0.063(7)
N1 0.053(3) 0.045(3) 0.055(3) 0.010(2) 0.011(3) 0.013(2)
N2 0.051(3) 0.046(3) 0.049(3) 0.012(2) 0.003(2) 0.024(2)
N3 0.049(3) 0.061(3) 0.054(3) 0.012(2) 0.005(2) 0.026(3)
N4 0.054(3) 0.073(4) 0.046(3) 0.022(3) 0.012(3) 0.023(3)
N5 0.048(3) 0.049(3) 0.048(3) 0.003(2) 0.009(2) 0.007(2)
N6 0.040(3) 0.044(3) 0.038(2) 0.007(2) -0.003(2) 0.006(2)
N7 0.041(3) 0.051(3) 0.042(3) 0.015(2) 0.006(2) 0.012(2)
N8 0.050(3) 0.044(3) 0.069(4) 0.010(2) 0.001(3) 0.003(3)
N9 0.052(3) 0.046(3) 0.061(3) 0.010(2) 0.018(3) 0.022(3)
N10 0.050(3) 0.054(3) 0.051(3) 0.013(2) 0.010(2) 0.016(2)
N11 0.055(4) 0.087(5) 0.052(3) 0.004(3) -0.002(3) 0.025(3)
N12 0.049(3) 0.043(3) 0.050(3) 0.011(2) -0.006(2) 0.001(2)
N13 0.040(3) 0.051(3) 0.038(2) 0.011(2) 0.008(2) 0.010(2)
N14 0.044(3) 0.049(3) 0.043(3) 0.009(2) 0.003(2) 0.012(2)
N15 0.155(12) 0.246(18) 0.142(11) -0.010(11) 0.075(10) -0.001(11)
O1 0.087(4) 0.066(3) 0.057(3) 0.011(3) -0.006(3) 0.021(3)
O2 0.099(5) 0.152(7) 0.079(4) 0.038(5) -0.006(4) 0.050(4)
O3 0.063(3) 0.047(2) 0.041(2) 0.010(2) 0.000(2) 0.0133(19)
O4 0.064(3) 0.060(3) 0.043(2) 0.012(2) 0.015(2) 0.016(2)
O5 0.091(4) 0.079(4) 0.058(3) 0.016(3) 0.014(3) 0.022(3)
O6 0.113(6) 0.167(8) 0.074(4) 0.007(5) 0.021(4) 0.055(5)
P1 0.0466(10) 0.0995(16) 0.0659(12) 0.0147(10) 0.0017(9) 0.0360(12)
P2 0.0977(16) 0.0608(12) 0.0550(11) 0.0238(11) 0.0108(11) 0.0156(9)
P3 0.0496(11) 0.1117(18) 0.0578(11) 0.0066(11) 0.0118(9) 0.0319(12)
P4 0.0654(13) 0.0750(14) 0.0806(14) 0.0214(10) -0.0151(11) 0.0168(11)
P5 0.0532(11) 0.0926(16) 0.0769(13) 0.0260(10) 0.0190(10) 0.0399(12)
P6 0.0728(17) 0.0480(14) 0.0519(14) 0.0096(12) 0.0047(12) 0.0130(11)
P7 0.096(3) 0.075(2) 0.107(3) 0.0043(19) 0.050(2) 0.008(2)
Pd1 0.0495(3) 0.0423(2) 0.0410(2) 0.00723(19) 0.00250(19) 0.01685(19)
Pd2 0.0396(2) 0.0424(2) 0.0338(2) 0.00792(17) 0.00260(17) 0.01008(17)
Pd3 0.0478(3) 0.0451(3) 0.0434(2) 0.0076(2) 0.0087(2) 0.0111(2)
Pd4 0.0399(2) 0.0444(2) 0.0359(2) 0.00804(18) 0.00250(18) 0.00956(18)

loop_
_atom_type_symbol
_atom_type_description
_atom_type_scat_dispersion_real
_atom_type_scat_dispersion_imag
_atom_type_scat_source
Pd Pd -0.9988 1.0072 'International Tables Vol C Tables 4.2.6.8 and 6.1.1.4'
C C 0.0033 0.0016 'International Tables Vol C Tables 4.2.6.8 and 6.1.1.4'
H H 0.0000 0.0000 'International Tables Vol C Tables 4.2.6.8 and 6.1.1.4'
N N 0.0061 0.0033 'International Tables Vol C Tables 4.2.6.8 and 6.1.1.4'
O O 0.0106 0.0060 'International Tables Vol C Tables 4.2.6.8 and 6.1.1.4'
F F 0.0171 0.0103 'International Tables Vol C Tables 4.2.6.8 and 6.1.1.4'
P P 0.1023 0.0942 'International Tables Vol C Tables 4.2.6.8 and 6.1.1.4'

loop_
_geom_angle_atom_site_label_1
_geom_angle_atom_site_label_2
_geom_angle_atom_site_label_3
_geom_angle_site_symmetry_1
_geom_angle_site_symmetry_3
_geom_angle
N1 C1 C2 . . 120.6(8)
N1 C1 H1 . . 119.7
C2 C1 H1 . . 119.7
C3 C2 C1 . . 121.3(8)
C3 C2 H2 . . 119.4
C1 C2 H2 . . 119.4
C2 C3 C4 . . 118.9(8)
C2 C3 H3 . . 120.6
C4 C3 H3 . . 120.6
C5 C4 C3 . . 119.1(8)
C5 C4 H4 . . 120.5
C3 C4 H4 . . 120.5
N1 C5 C4 . . 120.8(7)
N1 C5 C6 . . 114.4(6)
C4 C5 C6 . . 124.7(7)
N2 C6 C7 . . 119.2(7)
N2 C6 C5 . . 113.2(6)
C7 C6 C5 . . 127.6(7)
C8 C7 C6 . . 118.7(8)
C8 C7 H7 . . 120.6
C6 C7 H7 . . 120.6
C7 C8 C9 . . 122.1(8)
C7 C8 H8 . . 119.0
C9 C8 H8 . . 119.0
C8 C9 C10 . . 118.2(7)
C8 C9 H9 . . 120.9
C10 C9 H9 . . 120.9
N2 C10 C9 . . 118.5(7)
N2 C10 C11 . . 113.0(6)
C9 C10 C11 . . 128.4(7)
N3 C11 C12 . . 121.7(7)
N3 C11 C10 . . 114.5(6)
C12 C11 C10 . . 123.8(7)
C11 C12 C13 . . 118.5(8)
C11 C12 H12 . . 120.8
C13 C12 H12 . . 120.8
C14 C13 C12 . . 120.7(8)
C14 C13 H13 . . 119.6
C12 C13 H13 . . 119.6
C13 C14 C15 . . 118.9(8)
C13 C14 H14 . . 120.6
C15 C14 H14 . . 120.6
N3 C15 C14 . . 121.8(7)
N3 C15 H15 . . 119.1
C14 C15 H15 . . 119.1
N5 C16 C17 . . 121.9(8)
N5 C16 H16 . . 119.1
C17 C16 H16 . . 119.1
C18 C17 C16 . . 119.2(8)
C18 C17 H17 . . 120.4
C16 C17 H17 . . 120.4
C17 C18 C19 . . 120.3(8)
C17 C18 H18 . . 119.9
C19 C18 H18 . . 119.9
C20 C19 C18 . . 118.1(8)
C20 C19 H19 . . 121.0
C18 C19 H19 . . 121.0
N5 C20 C19 . . 120.2(7)
N5 C20 C21 . . 115.8(5)
C19 C20 C21 . . 124.0(7)
N6 C21 C22 . . 119.0(6)
N6 C21 C20 . . 112.2(6)
C22 C21 C20 . . 128.9(6)
C23 C22 C21 . . 117.9(7)
C23 C22 H22 . . 121.1
C21 C22 H22 . . 121.1
C22 C23 C24 . . 122.1(7)
C22 C23 H23 . . 118.9
C24 C23 H23 . . 118.9
C25 C24 C23 . . 118.6(7)
C25 C24 H24 . . 120.7
C23 C24 H24 . . 120.7
N6 C25 C24 . . 119.1(6)
N6 C25 C26 . . 113.3(5)
C24 C25 C26 . . 127.6(6)
N7 C26 C27 . . 120.6(6)
N7 C26 C25 . . 113.9(5)
C27 C26 C25 . . 125.5(6)
C28 C27 C26 . . 119.5(7)
C28 C27 H27 . . 120.2
C26 C27 H27 . . 120.2
C27 C28 C29 . . 120.3(7)
C27 C28 H28 . . 119.9
C29 C28 H28 . . 119.9
C28 C29 C30 . . 118.7(7)
C28 C29 H29 . . 120.6
C30 C29 H29 . . 120.6
N7 C30 C29 . . 121.7(6)
N7 C30 H30 . . 119.2
C29 C30 H30 . . 119.2
N8 C31 C32 . . 120.8(10)
N8 C31 H31 . . 119.6
C32 C31 H31 . . 119.6
C33 C32 C31 . . 119.7(11)
C33 C32 H32 . . 120.1
C31 C32 H32 . . 120.1
C34 C33 C32 . . 119.3(10)
C34 C33 H33 . . 120.4
C32 C33 H33 . . 120.4
C33 C34 C35 . . 119.4(10)
C33 C34 H34 . . 120.3
C35 C34 H34 . . 120.3
N8 C35 C34 . . 120.8(9)
N8 C35 C36 . . 114.9(6)
C34 C35 C36 . . 124.2(9)
N9 C36 C37 . . 117.9(8)
N9 C36 C35 . . 113.0(6)
C37 C36 C35 . . 129.0(8)
C38 C37 C36 . . 118.8(9)
C38 C37 H37 . . 120.6
C36 C37 H37 . . 120.6
C39 C38 C37 . . 121.9(9)
C39 C38 H38 . . 119.1
C37 C38 H38 . . 119.1
C38 C39 C40 . . 118.8(10)
C38 C39 H39 . . 120.6
C40 C39 H39 . . 120.6
N9 C40 C39 . . 118.6(8)
N9 C40 C41 . . 113.7(6)
C39 C40 C41 . . 127.7(8)
N10 C41 C42 . . 121.4(7)
N10 C41 C40 . . 113.7(6)
C42 C41 C40 . . 124.9(7)
C41 C42 C43 . . 119.1(8)
C41 C42 H42 . . 120.4
C43 C42 H42 . . 120.4
C44 C43 C42 . . 119.5(9)
C44 C43 H43 . . 120.2
C42 C43 H43 . . 120.2
C43 C44 C45 . . 119.4(8)
C43 C44 H44 . . 120.3
C45 C44 H44 . . 120.3
N10 C45 C44 . . 122.8(8)
N10 C45 H45 . . 118.6
C44 C45 H45 . . 118.6
N12 C46 C47 . . 121.7(8)
N12 C46 H46 . . 119.2
C47 C46 H46 . . 119.2
C48 C47 C46 . . 119.6(8)
C48 C47 H47 . . 120.2
C46 C47 H47 . . 120.2
C47 C48 C49 . . 120.4(8)
C47 C48 H48 . . 119.8
C49 C48 H48 . . 119.8
C48 C49 C50 . . 118.8(8)
C48 C49 H49 . . 120.6
C50 C49 H49 . . 120.6
N12 C50 C49 . . 120.2(7)
N12 C50 C51 . . 114.5(5)
C49 C50 C51 . . 125.3(7)
N13 C51 C52 . . 118.7(6)
N13 C51 C50 . . 113.3(5)
C52 C51 C50 . . 128.0(6)
C53 C52 C51 . . 119.2(7)
C53 C52 H52 . . 120.4
C51 C52 H52 . . 120.4
C52 C53 C54 . . 121.0(7)
C52 C53 H53 . . 119.5
C54 C53 H53 . . 119.5
C53 C54 C55 . . 119.0(8)
C53 C54 H54 . . 120.5
C55 C54 H54 . . 120.5
N13 C55 C54 . . 118.8(6)
N13 C55 C56 . . 112.9(5)
C54 C55 C56 . . 128.2(6)
N14 C56 C57 . . 121.7(6)
N14 C56 C55 . . 114.2(5)
C57 C56 C55 . . 124.0(6)
C58 C57 C56 . . 117.8(7)
C58 C57 H57 . . 121.1
C56 C57 H57 . . 121.1
C57 C58 C59 . . 120.7(7)
C57 C58 H58 . . 119.7
C59 C58 H58 . . 119.7
C60 C59 C58 . . 117.8(7)
C60 C59 H59 . . 121.1
C58 C59 H59 . . 121.1
N14 C60 C59 . . 122.8(7)
N14 C60 H60 . . 118.6
C59 C60 H60 . . 118.6
N15 C61 C62 . . 178(2)
C61 C62 H62A . . 110.0
C61 C62 H62B . . 109.3
H62A C62 H62B . . 109.4
C61 C62 H62C . . 109.3
H62A C62 H62C . . 109.4
H62B C62 H62C . . 109.4
C1 N1 C5 . . 119.3(6)
C1 N1 Pd1 . . 127.5(5)
C5 N1 Pd1 . . 113.2(4)
C10 N2 C6 . . 123.4(6)
C10 N2 Pd1 . . 118.1(4)
C6 N2 Pd1 . . 117.8(4)
C15 N3 C11 . . 118.4(6)
C15 N3 Pd1 . . 128.5(5)
C11 N3 Pd1 . . 113.1(4)
O3 N4 O1 . . 124.7(5)
O3 N4 O2 . . 115.8(6)
O1 N4 O2 . . 119.5(6)
C16 N5 C20 . . 120.2(6)
C16 N5 Pd2 . . 127.5(5)
C20 N5 Pd2 . . 112.2(4)
C25 N6 C21 . . 123.4(5)
C25 N6 Pd2 . . 117.8(4)
C21 N6 Pd2 . . 118.4(4)
C30 N7 C26 . . 119.2(5)
C30 N7 Pd2 . . 127.3(4)
C26 N7 Pd2 . . 113.5(4)
C31 N8 C35 . . 119.9(7)
C31 N8 Pd3 . . 127.3(6)
C35 N8 Pd3 . . 112.7(5)
C36 N9 C40 . . 124.0(6)
C36 N9 Pd3 . . 117.6(5)
C40 N9 Pd3 . . 117.4(4)
C45 N10 C41 . . 117.7(6)
C45 N10 Pd3 . . 128.6(5)
C41 N10 Pd3 . . 113.6(4)
O4 N11 O5 . . 124.9(6)
O4 N11 O6 . . 116.0(7)
O5 N11 O6 . . 119.1(7)
C46 N12 C50 . . 119.3(6)
C46 N12 Pd4 . . 127.8(5)
C50 N12 Pd4 . . 112.9(4)
C55 N13 C51 . . 123.2(5)
C55 N13 Pd4 . . 118.5(4)
C51 N13 Pd4 . . 118.1(4)
C60 N14 C56 . . 119.1(6)
C60 N14 Pd4 . . 127.7(4)
C56 N14 Pd4 . . 113.2(4)
N4 O1 Pd1 . . 131.5(4)
N4 O3 Pd2 . . 126.5(4)
N11 O4 Pd4 . . 126.9(4)
N11 O5 Pd3 . . 130.4(5)
F14 P1 F12 . . 177.1(7)
F14 P1 F13 . . 92.4(6)
F12 P1 F13 . . 90.5(6)
F14 P1 F16 . . 91.5(6)
F12 P1 F16 . . 88.1(5)
F13 P1 F16 . . 89.8(4)
F14 P1 F15 . . 91.7(6)
F12 P1 F15 . . 88.6(5)
F13 P1 F15 . . 91.5(4)
F16 P1 F15 . . 176.5(5)
F14 P1 F11 . . 85.5(6)
F12 P1 F11 . . 91.7(6)
F13 P1 F11 . . 177.7(5)
F16 P1 F11 . . 91.2(3)
F15 P1 F11 . . 87.7(3)
F25 P2 F26 . . 179.3(7)
F25 P2 F23 . . 90.1(6)
F26 P2 F23 . . 90.5(6)
F25 P2 F21 . . 90.9(5)
F26 P2 F21 . . 88.5(5)
F23 P2 F21 . . 178.8(6)
F25 P2 F22 . . 89.7(4)
F26 P2 F22 . . 89.9(4)
F23 P2 F22 . . 88.1(4)
F21 P2 F22 . . 92.6(4)
F25 P2 F24 . . 91.2(4)
F26 P2 F24 . . 89.2(4)
F23 P2 F24 . . 91.2(4)
F21 P2 F24 . . 88.2(4)
F22 P2 F24 . . 178.8(4)
F35 P3 F31 . . 99.8(10)
F35 P3 F33 . . 90.8(9)
F31 P3 F33 . . 169.3(7)
F35 P3 F36 . . 176.4(11)
F31 P3 F36 . . 83.7(7)
F33 P3 F36 . . 85.7(7)
F35 P3 F34 . . 92.9(7)
F31 P3 F34 . . 88.1(5)
F33 P3 F34 . . 92.9(4)
F36 P3 F34 . . 86.6(7)
F35 P3 F32 . . 83.6(7)
F31 P3 F32 . . 91.2(4)
F33 P3 F32 . . 88.5(4)
F36 P3 F32 . . 96.9(8)
F34 P3 F32 . . 176.3(6)
F46 P4 F44 . . 89.1(9)
F46 P4 F42 . . 92.7(8)
F44 P4 F42 . . 178.2(8)
F46 P4 F45 . . 176.8(8)
F44 P4 F45 . . 90.1(8)
F42 P4 F45 . . 88.1(7)
F46 P4 F41 . . 86.8(6)
F44 P4 F41 . . 87.5(6)
F42 P4 F41 . . 92.7(5)
F45 P4 F41 . . 96.3(6)
F46 P4 F43 . . 92.5(6)
F44 P4 F43 . . 91.5(6)
F42 P4 F43 . . 88.3(5)
F45 P4 F43 . . 84.4(6)
F41 P4 F43 . . 178.8(5)
F56 P5 F55 . . 174.7(6)
F56 P5 F54 . . 93.8(7)
F55 P5 F54 . . 91.3(6)
F56 P5 F52 . . 85.4(6)
F55 P5 F52 . . 89.6(4)
F54 P5 F52 . . 179.1(6)
F56 P5 F51 . . 91.8(6)
F55 P5 F51 . . 89.5(5)
F54 P5 F51 . . 91.8(4)
F52 P5 F51 . . 88.0(3)
F56 P5 F53 . . 88.4(5)
F55 P5 F53 . . 90.4(4)
F54 P5 F53 . . 88.4(3)
F52 P5 F53 . . 91.9(3)
F51 P5 F53 . . 179.8(4)
F62 P6 F62 . 2_655 180.0(8)
F62 P6 F61 . . 91.6(4)
F62 P6 F61 2_655 . 88.4(4)
F62 P6 F61 . 2_655 88.4(4)
F62 P6 F61 2_655 2_655 91.6(4)
F61 P6 F61 . 2_655 180.0(6)
F62 P6 F63 . . 88.0(4)
F62 P6 F63 2_655 . 92.0(4)
F61 P6 F63 . . 85.2(4)
F61 P6 F63 2_655 . 94.8(4)
F62 P6 F63 . 2_655 92.0(4)
F62 P6 F63 2_655 2_655 88.0(4)
F61 P6 F63 . 2_655 94.8(4)
F61 P6 F63 2_655 2_655 85.2(4)
F63 P6 F63 . 2_655 180.0(6)
F73 P7 F73 2_755 . 180.0(9)
F73 P7 F72 2_755 . 88.6(7)
F73 P7 F72 . . 91.4(7)
F73 P7 F72 2_755 2_755 91.4(7)
F73 P7 F72 . 2_755 88.6(7)
F72 P7 F72 . 2_755 180.0(10)
F73 P7 F71 2_755 2_755 87.9(6)
F73 P7 F71 . 2_755 92.1(6)
F72 P7 F71 . 2_755 93.3(5)
F72 P7 F71 2_755 2_755 86.7(5)
F73 P7 F71 2_755 . 92.1(6)
F73 P7 F71 . . 87.9(6)
F72 P7 F71 . . 86.7(5)
F72 P7 F71 2_755 . 93.3(5)
F71 P7 F71 2_755 . 180.0(10)
N2 Pd1 O1 . . 176.5(2)
N2 Pd1 N3 . . 80.9(2)
O1 Pd1 N3 . . 98.5(2)
N2 Pd1 N1 . . 80.5(2)
O1 Pd1 N1 . . 100.3(2)
N3 Pd1 N1 . . 160.9(2)
N2 Pd1 Pd2 . . 100.70(16)
O1 Pd1 Pd2 . . 76.11(15)
N3 Pd1 Pd2 . . 106.22(17)
N1 Pd1 Pd2 . . 81.66(15)
N6 Pd2 O3 . . 179.5(2)
N6 Pd2 N7 . . 81.2(2)
O3 Pd2 N7 . . 98.98(19)
N6 Pd2 N5 . . 81.1(2)
O3 Pd2 N5 . . 98.8(2)
N7 Pd2 N5 . . 162.1(2)
N6 Pd2 Pd1 . . 98.75(15)
O3 Pd2 Pd1 . . 80.84(12)
N7 Pd2 Pd1 . . 81.19(15)
N5 Pd2 Pd1 . . 103.92(15)
N9 Pd3 O5 . . 175.6(2)
N9 Pd3 N10 . . 80.8(2)
O5 Pd3 N10 . . 98.7(2)
N9 Pd3 N8 . . 80.8(3)
O5 Pd3 N8 . . 100.0(3)
N10 Pd3 N8 . . 160.8(2)
N9 Pd3 Pd4 . . 99.25(16)
O5 Pd3 Pd4 . . 76.68(17)
N10 Pd3 Pd4 . . 107.76(16)
N8 Pd3 Pd4 . . 80.80(15)
N13 Pd4 O4 . . 179.0(2)
N13 Pd4 N14 . . 81.1(2)
O4 Pd4 N14 . . 99.6(2)
N13 Pd4 N12 . . 81.0(2)
O4 Pd4 N12 . . 98.3(2)
N14 Pd4 N12 . . 161.9(2)
N13 Pd4 Pd3 . . 100.39(15)
O4 Pd4 Pd3 . . 80.48(14)
N14 Pd4 Pd3 . . 81.66(15)
N12 Pd4 Pd3 . . 103.64(14)

loop_
_geom_bond_atom_site_label_1
_geom_bond_atom_site_label_2
_geom_bond_site_symmetry_2
_geom_bond_distance
C1 N1 . 1.337(9)
C1 C2 . 1.379(12)
C1 H1 . 0.9300
C2 C3 . 1.343(14)
C2 H2 . 0.9300
C3 C4 . 1.392(13)
C3 H3 . 0.9300
C4 C5 . 1.375(10)
C4 H4 . 0.9300
C5 N1 . 1.372(9)
C5 C6 . 1.470(9)
C6 N2 . 1.345(8)
C6 C7 . 1.376(10)
C7 C8 . 1.358(12)
C7 H7 . 0.9300
C8 C9 . 1.373(12)
C8 H8 . 0.9300
C9 C10 . 1.395(10)
C9 H9 . 0.9300
C10 N2 . 1.341(8)
C10 C11 . 1.482(10)
C11 N3 . 1.372(8)
C11 C12 . 1.372(10)
C12 C13 . 1.373(12)
C12 H12 . 0.9300
C13 C14 . 1.356(12)
C13 H13 . 0.9300
C14 C15 . 1.387(11)
C14 H14 . 0.9300
C15 N3 . 1.338(9)
C15 H15 . 0.9300
C16 N5 . 1.322(8)
C16 C17 . 1.372(11)
C16 H16 . 0.9300
C17 C18 . 1.357(13)
C17 H17 . 0.9300
C18 C19 . 1.392(13)
C18 H18 . 0.9300
C19 C20 . 1.391(10)
C19 H19 . 0.9300
C20 N5 . 1.361(9)
C20 C21 . 1.466(10)
C21 N6 . 1.351(8)
C21 C22 . 1.388(10)
C22 C23 . 1.369(11)
C22 H22 . 0.9300
C23 C24 . 1.377(11)
C23 H23 . 0.9300
C24 C25 . 1.371(9)
C24 H24 . 0.9300
C25 N6 . 1.340(8)
C25 C26 . 1.480(9)
C26 N7 . 1.361(8)
C26 C27 . 1.382(9)
C27 C28 . 1.362(11)
C27 H27 . 0.9300
C28 C29 . 1.364(11)
C28 H28 . 0.9300
C29 C30 . 1.384(10)
C29 H29 . 0.9300
C30 N7 . 1.340(8)
C30 H30 . 0.9300
C31 N8 . 1.341(10)
C31 C32 . 1.384(13)
C31 H31 . 0.9300
C32 C33 . 1.380(16)
C32 H32 . 0.9300
C33 C34 . 1.376(16)
C33 H33 . 0.9300
C34 C35 . 1.382(11)
C34 H34 . 0.9300
C35 N8 . 1.362(10)
C35 C36 . 1.465(12)
C36 N9 . 1.344(9)
C36 C37 . 1.399(11)
C37 C38 . 1.371(15)
C37 H37 . 0.9300
C38 C39 . 1.361(14)
C38 H38 . 0.9300
C39 C40 . 1.390(10)
C39 H39 . 0.9300
C40 N9 . 1.346(9)
C40 C41 . 1.468(10)
C41 N10 . 1.370(8)
C41 C42 . 1.371(11)
C42 C43 . 1.388(13)
C42 H42 . 0.9300
C43 C44 . 1.353(13)
C43 H43 . 0.9300
C44 C45 . 1.366(11)
C44 H44 . 0.9300
C45 N10 . 1.343(9)
C45 H45 . 0.9300
C46 N12 . 1.343(8)
C46 C47 . 1.383(11)
C46 H46 . 0.9300
C47 C48 . 1.347(13)
C47 H47 . 0.9300
C48 C49 . 1.389(12)
C48 H48 . 0.9300
C49 C50 . 1.392(9)
C49 H49 . 0.9300
C50 N12 . 1.373(8)
C50 C51 . 1.460(9)
C51 N13 . 1.352(8)
C51 C52 . 1.374(10)
C52 C53 . 1.366(12)
C52 H52 . 0.9300
C53 C54 . 1.370(12)
C53 H53 . 0.9300
C54 C55 . 1.383(10)
C54 H54 . 0.9300
C55 N13 . 1.335(8)
C55 C56 . 1.490(9)
C56 N14 . 1.355(8)
C56 C57 . 1.380(9)
C57 C58 . 1.376(11)
C57 H57 . 0.9300
C58 C59 . 1.380(11)
C58 H58 . 0.9300
C59 C60 . 1.373(10)
C59 H59 . 0.9300
C60 N14 . 1.321(8)
C60 H60 . 0.9300
C61 N15 . 1.115(17)
C61 C62 . 1.443(17)
C62 H62A . 0.9602
C62 H62B . 0.9597
C62 H62C . 0.9608
F11 P1 . 1.579(6)
F12 P1 . 1.529(8)
F13 P1 . 1.550(6)
F14 P1 . 1.508(8)
F15 P1 . 1.570(5)
F16 P1 . 1.567(6)
F21 P2 . 1.577(8)
F22 P2 . 1.577(5)
F23 P2 . 1.546(8)
F24 P2 . 1.581(6)
F25 P2 . 1.524(7)
F26 P2 . 1.537(7)
F31 P3 . 1.511(7)
F32 P3 . 1.543(7)
F33 P3 . 1.518(7)
F34 P3 . 1.536(6)
F35 P3 . 1.421(10)
F36 P3 . 1.533(11)
F41 P4 . 1.536(7)
F42 P4 . 1.507(8)
F43 P4 . 1.550(7)
F44 P4 . 1.503(9)
F45 P4 . 1.515(9)
F46 P4 . 1.468(9)
F51 P5 . 1.568(5)
F52 P5 . 1.567(5)
F53 P5 . 1.579(5)
F54 P5 . 1.541(6)
F55 P5 . 1.535(8)
F56 P5 . 1.523(9)
F61 P6 . 1.565(5)
F62 P6 . 1.556(6)
F63 P6 . 1.566(6)
F71 P7 . 1.568(7)
F72 P7 . 1.547(9)
F73 P7 . 1.511(8)
N1 Pd1 . 2.032(5)
N2 Pd1 . 1.939(5)
N3 Pd1 . 2.029(5)
N4 O3 . 1.282(7)
N4 O1 . 1.310(7)
N4 O2 . 1.518(8)
N5 Pd2 . 2.033(5)
N6 Pd2 . 1.920(5)
N7 Pd2 . 2.015(5)
N8 Pd3 . 2.029(6)
N9 Pd3 . 1.930(5)
N10 Pd3 . 2.022(6)
N11 O4 . 1.273(8)
N11 O5 . 1.320(8)
N11 O6 . 1.515(8)
N12 Pd4 . 2.029(5)
N13 Pd4 . 1.919(5)
N14 Pd4 . 2.027(5)
O1 Pd1 . 2.014(5)
O3 Pd2 . 1.999(4)
O4 Pd4 . 2.003(4)
O5 Pd3 . 2.014(5)
P6 F62 2_655 1.556(6)
P6 F61 2_655 1.565(5)
P6 F63 2_655 1.566(6)
P7 F73 2_755 1.511(8)
P7 F72 2_755 1.547(9)
P7 F71 2_755 1.568(7)
Pd1 Pd2 . 3.0940(6)
Pd3 Pd4 . 3.0868(7)

loop_
_geom_hbond_atom_site_label_D
_geom_hbond_atom_site_label_H
_geom_hbond_atom_site_label_A
_geom_hbond_site_symmetry_A
_geom_hbond_distance_DH
_geom_hbond_distance_HA
_geom_hbond_distance_DA
_geom_hbond_angle_DHA
C1 H1 F33 . 0.93 2.52 3.313(12) 143.5
C3 H3 F13 1_655 0.93 2.47 3.402(12) 176.1
C7 H7 F44 2_766 0.93 2.45 3.223(13) 140.2
C14 H14 F13 . 0.93 2.54 3.246(11) 132.9
C16 H16 F33 . 0.93 2.32 3.051(11) 134.8
C17 H17 F34 2_765 0.93 2.46 3.291(11) 149.6
C18 H18 F12 1_655 0.93 2.52 3.251(12) 135.4
C22 H22 F43 2_766 0.93 2.45 3.104(11) 127.4
C24 H24 F52 2_666 0.93 2.49 3.367(9) 156.6
C30 H30 F15 . 0.93 2.39 3.192(9) 144.5
C34 H34 N15 1_655 0.93 2.47 3.157(16) 131.2
C38 H38 F71 1_565 0.93 2.33 3.159(12) 147.5
C39 H39 F62 2_665 0.93 2.54 3.474(13) 179.1
C48 H48 F54 1_655 0.93 2.42 3.129(11) 132.8
C52 H52 F31 2_765 0.93 2.46 3.254(11) 142.9
C54 H54 F11 2_665 0.93 2.39 3.304(10) 166.3
C60 H60 F51 . 0.93 2.34 3.188(9) 151.3
